data_4082759
loop_
_publ_author_name
'Minier, Mikael A.'
'Lippard, Stephen J.'

_publ_section_title
;
 Conversion Between Doubly and Triply Carboxylate-Bridged Di(ethylzinc)
 Complexes and Formation of the (\m-Oxo)tetrazinc Carboxylate
 [Zn4O(Ar(Tol)CO2)6].
;
_journal_issue 6
_journal_name_full Organometallics
_journal_page_first 1462
_journal_page_last 1466
_journal_paper_doi 10.1021/om5000503
_journal_volume 33
_journal_year 2014
_chemical_formula_sum 'C54 H60 O6 Zn2'
_chemical_formula_weight 935.76
_chemical_name_systematic
; 
 ? 
;
_space_group_IT_number 2
_symmetry_cell_setting triclinic
_symmetry_space_group_name_Hall '-P 1'
_symmetry_space_group_name_H-M 'P -1'
_atom_sites_solution_hydrogens geom
_atom_sites_solution_primary patter
_atom_sites_solution_secondary difmap
_audit_creation_method SHELXL-97
_cell_angle_alpha 114.4700(10)
_cell_angle_beta 97.5130(10)
_cell_angle_gamma 94.7570(10)
_cell_formula_units_Z 1
_cell_length_a 9.9717(7)
_cell_length_b 10.6664(8)
_cell_length_c 11.9804(9)
_cell_measurement_reflns_used 5897
_cell_measurement_temperature 100(2)
_cell_measurement_theta_max 25.73
_cell_measurement_theta_min 2.55
_cell_volume 1136.50(15)
_computing_cell_refinement 'Bruker SMART'
_computing_data_collection 'Bruker SMART'
_computing_data_reduction 'Bruker SAINT'
_computing_molecular_graphics 'Bruker SHELXTL'
_computing_publication_material 'Bruker SHELXTL'
_computing_structure_refinement 'SHELXL-97 (Sheldrick, 2008)'
_computing_structure_solution 'SHELXS-97 (Sheldrick, 2008)'
_diffrn_ambient_temperature 100(2)
_diffrn_measured_fraction_theta_full 0.997
_diffrn_measured_fraction_theta_max 0.997
_diffrn_measurement_device_type 'CCD area detector'
_diffrn_measurement_method 'phi and omega scans'
_diffrn_radiation_monochromator graphite
_diffrn_radiation_source 'fine-focus sealed tube'
_diffrn_radiation_type MoK\a
_diffrn_radiation_wavelength 0.71073
_diffrn_reflns_av_R_equivalents 0.0401
_diffrn_reflns_av_sigmaI/netI 0.0400
_diffrn_reflns_limit_h_max 12
_diffrn_reflns_limit_h_min -12
_diffrn_reflns_limit_k_max 13
_diffrn_reflns_limit_k_min -13
_diffrn_reflns_limit_l_max 14
_diffrn_reflns_limit_l_min -14
_diffrn_reflns_number 18019
_diffrn_reflns_theta_full 25.79
_diffrn_reflns_theta_max 25.79
_diffrn_reflns_theta_min 1.90
_exptl_absorpt_coefficient_mu 1.106
_exptl_absorpt_correction_T_max 0.7453
_exptl_absorpt_correction_T_min 0.6630
_exptl_absorpt_correction_type multi-scan
_exptl_absorpt_process_details 'Blessing, 1995'
_exptl_crystal_colour colourless
_exptl_crystal_density_diffrn 1.367
_exptl_crystal_density_meas ?
_exptl_crystal_density_method 'not measured'
_exptl_crystal_description block
_exptl_crystal_F_000 492
_exptl_crystal_size_max 0.1
_exptl_crystal_size_mid 0.08
_exptl_crystal_size_min 0.05
_refine_diff_density_max 0.384
_refine_diff_density_min -0.393
_refine_diff_density_rms 0.065
_refine_ls_extinction_method none
_refine_ls_goodness_of_fit_ref 1.037
_refine_ls_hydrogen_treatment constr
_refine_ls_matrix_type full
_refine_ls_number_parameters 282
_refine_ls_number_reflns 4343
_refine_ls_number_restraints 0
_refine_ls_restrained_S_all 1.037
_refine_ls_R_factor_all 0.0469
_refine_ls_R_factor_gt 0.0314
_refine_ls_shift/su_max 0.024
_refine_ls_shift/su_mean 0.002
_refine_ls_structure_factor_coef Fsqd
_refine_ls_weighting_details 'calc w=1/[\s^2^(Fo^2^)+(0.0204P)^2^+1.0132P] where P=(Fo^2^+2Fc^2^)/3'
_refine_ls_weighting_scheme calc
_refine_ls_wR_factor_gt 0.0620
_refine_ls_wR_factor_ref 0.0671
_reflns_number_gt 3585
_reflns_number_total 4343
_reflns_threshold_expression >2sigma(I)
_cod_data_source_file om5000503_si_002.cif
_cod_data_source_block p-1p
_cod_depositor_comments
;
The following automatic conversions were performed:

'_symmetry_cell_setting' value 'Triclinic' changed to 'triclinic'
according to
/usr/data/users/saulius/crontab/automatic-downloads/current/ACS/lib/dictionaries/cif_core.dic
dictionary named 'cif_core.dic' version 2.4.2 from 2011-04-26.

Automatic conversion script
Id: cif_fix_values 2281 2013-09-26 08:29:07Z andrius 

 Adding full bibliography for 4082759--4082761.cif.

The following automatic conversions were performed:

'_exptl_crystal_density_meas' value 'not measured' was changed to '?'
- the value is perceived as not measured.

Automatic conversion script
Id: cif_fix_values 3008 2015-01-20 13:52:24Z robertas 
;
_cod_original_cell_volume 1136.50(14)
_cod_original_sg_symbol_H-M P-1
_cod_database_code 4082759

loop_
_symmetry_equiv_pos_as_xyz
'x, y, z'
'-x, -y, -z'

loop_
_atom_site_label
_atom_site_type_symbol
_atom_site_fract_x
_atom_site_fract_y
_atom_site_fract_z
_atom_site_U_iso_or_equiv
_atom_site_adp_type
_atom_site_occupancy
_atom_site_symmetry_multiplicity
_atom_site_calc_flag
_atom_site_refinement_flags
Zn1 Zn 0.34326(3) 0.94207(3) 0.56966(2) 0.01433(8) Uani 1 1 d .
O7A O 0.48079(15) 0.81245(15) 0.53434(14) 0.0156(3) Uani 1 1 d .
O7B O 0.65540(16) 0.96445(15) 0.54441(14) 0.0191(4) Uani 1 1 d .
C1 C 0.7059(2) 0.7634(2) 0.5681(2) 0.0144(5) Uani 1 1 d .
C2 C 0.7019(2) 0.6260(2) 0.4784(2) 0.0153(5) Uani 1 1 d .
C3 C 0.7970(2) 0.5476(2) 0.5019(2) 0.0202(5) Uani 1 1 d .
H3 H 0.7952 0.4544 0.4426 0.024 Uiso 1 1 calc R
C4 C 0.8939(2) 0.6029(2) 0.6097(2) 0.0227(5) Uani 1 1 d .
H4 H 0.9599 0.5487 0.6228 0.027 Uiso 1 1 calc R
C5 C 0.8956(2) 0.7370(2) 0.6992(2) 0.0199(5) Uani 1 1 d .
H5 H 0.9617 0.7738 0.7739 0.024 Uiso 1 1 calc R
C6 C 0.8007(2) 0.8186(2) 0.6803(2) 0.0154(5) Uani 1 1 d .
C7 C 0.6058(2) 0.8531(2) 0.54567(19) 0.0138(5) Uani 1 1 d .
C8 C 0.5999(2) 0.5622(2) 0.3601(2) 0.0159(5) Uani 1 1 d .
C9 C 0.5773(2) 0.6271(2) 0.2809(2) 0.0166(5) Uani 1 1 d .
H9 H 0.6290 0.7152 0.3019 0.020 Uiso 1 1 calc R
C10 C 0.4808(2) 0.5649(2) 0.1722(2) 0.0184(5) Uani 1 1 d .
H10 H 0.4670 0.6113 0.1199 0.022 Uiso 1 1 calc R
C11 C 0.4036(2) 0.4357(2) 0.1381(2) 0.0190(5) Uani 1 1 d .
C12 C 0.4282(2) 0.3700(2) 0.2158(2) 0.0207(5) Uani 1 1 d .
H12 H 0.3778 0.2808 0.1934 0.025 Uiso 1 1 calc R
C13 C 0.5238(2) 0.4306(2) 0.3247(2) 0.0203(5) Uani 1 1 d .
H13 H 0.5383 0.3832 0.3760 0.024 Uiso 1 1 calc R
C14 C 0.2935(2) 0.3704(3) 0.0229(2) 0.0261(6) Uani 1 1 d .
H14A H 0.2772 0.2693 -0.0050 0.039 Uiso 1 1 calc R
H14B H 0.3230 0.3911 -0.0434 0.039 Uiso 1 1 calc R
H14C H 0.2089 0.4085 0.0422 0.039 Uiso 1 1 calc R
C15 C 0.7971(2) 0.9574(2) 0.7851(2) 0.0145(5) Uani 1 1 d .
C16 C 0.6738(2) 0.9970(2) 0.8210(2) 0.0146(5) Uani 1 1 d .
H16 H 0.5904 0.9370 0.7756 0.018 Uiso 1 1 calc R
C17 C 0.6709(2) 1.1220(2) 0.9215(2) 0.0164(5) Uani 1 1 d .
H17 H 0.5854 1.1466 0.9432 0.020 Uiso 1 1 calc R
C18 C 0.7902(2) 1.2121(2) 0.9910(2) 0.0185(5) Uani 1 1 d .
C19 C 0.9133(2) 1.1721(2) 0.9557(2) 0.0200(5) Uani 1 1 d .
H19 H 0.9967 1.2318 1.0020 0.024 Uiso 1 1 calc R
C20 C 0.9173(2) 1.0478(2) 0.8548(2) 0.0193(5) Uani 1 1 d .
H20 H 1.0029 1.0237 0.8328 0.023 Uiso 1 1 calc R
C21 C 0.7869(3) 1.3469(2) 1.1016(2) 0.0243(5) Uani 1 1 d .
H21A H 0.6917 1.3587 1.1096 0.036 Uiso 1 1 calc R
H21B H 0.8316 1.4247 1.0897 0.036 Uiso 1 1 calc R
H21C H 0.8354 1.3451 1.1774 0.036 Uiso 1 1 calc R
O1T O 0.18811(15) 0.78434(15) 0.43807(14) 0.0175(3) Uani 1 1 d .
C2T C 0.2247(2) 0.7048(2) 0.3182(2) 0.0251(6) Uani 1 1 d .
H2T1 H 0.2862 0.6386 0.3240 0.030 Uiso 1 1 calc R
H2T2 H 0.2716 0.7674 0.2886 0.030 Uiso 1 1 calc R
C3T C 0.0906(2) 0.6268(2) 0.2303(2) 0.0214(5) Uani 1 1 d .
H3T1 H 0.0794 0.5273 0.2142 0.026 Uiso 1 1 calc R
H3T2 H 0.0873 0.6330 0.1498 0.026 Uiso 1 1 calc R
C4T C -0.0211(3) 0.6990(2) 0.2981(2) 0.0257(6) Uani 1 1 d .
H4T1 H -0.0826 0.7282 0.2445 0.031 Uiso 1 1 calc R
H4T2 H -0.0762 0.6364 0.3227 0.031 Uiso 1 1 calc R
C5T C 0.0571(2) 0.8241(2) 0.4116(2) 0.0255(6) Uani 1 1 d .
H5T1 H 0.0685 0.9068 0.3939 0.031 Uiso 1 1 calc R
H5T2 H 0.0087 0.8458 0.4830 0.031 Uiso 1 1 calc R
C1E C 0.2984(2) 1.0351(2) 0.7374(2) 0.0210(5) Uani 1 1 d .
H1E1 H 0.3735 1.1119 0.7908 0.025 Uiso 1 1 calc R
H1E2 H 0.2143 1.0767 0.7311 0.025 Uiso 1 1 calc R
C2E C 0.2765(3) 0.9382(3) 0.8003(3) 0.0305(6) Uani 1 1 d .
H2E1 H 0.2550 0.9912 0.8831 0.046 Uiso 1 1 calc R
H2E2 H 0.3600 0.8980 0.8088 0.046 Uiso 1 1 calc R
H2E3 H 0.2005 0.8632 0.7495 0.046 Uiso 1 1 calc R

loop_
_atom_site_aniso_label
_atom_site_aniso_U_11
_atom_site_aniso_U_22
_atom_site_aniso_U_33
_atom_site_aniso_U_23
_atom_site_aniso_U_13
_atom_site_aniso_U_12
Zn1 0.01543(14) 0.01362(13) 0.01679(14) 0.00854(11) 0.00434(10) 0.00423(10)
O7A 0.0127(8) 0.0165(8) 0.0190(9) 0.0088(7) 0.0023(6) 0.0043(6)
O7B 0.0239(9) 0.0149(8) 0.0207(9) 0.0116(7) -0.0009(7) 0.0003(7)
C1 0.0133(11) 0.0163(11) 0.0198(12) 0.0124(10) 0.0075(9) 0.0033(9)
C2 0.0168(12) 0.0171(11) 0.0174(12) 0.0106(10) 0.0090(10) 0.0040(10)
C3 0.0238(13) 0.0189(12) 0.0231(13) 0.0108(11) 0.0110(11) 0.0100(10)
C4 0.0236(13) 0.0285(13) 0.0268(14) 0.0182(12) 0.0114(11) 0.0163(11)
C5 0.0175(12) 0.0291(13) 0.0205(13) 0.0164(11) 0.0060(10) 0.0084(10)
C6 0.0146(11) 0.0194(11) 0.0193(12) 0.0136(10) 0.0075(9) 0.0041(9)
C7 0.0184(12) 0.0132(11) 0.0092(11) 0.0041(9) 0.0028(9) 0.0024(9)
C8 0.0189(12) 0.0139(11) 0.0180(12) 0.0068(10) 0.0103(10) 0.0075(9)
C9 0.0178(12) 0.0137(11) 0.0203(12) 0.0077(10) 0.0086(10) 0.0035(9)
C10 0.0226(13) 0.0180(11) 0.0180(12) 0.0094(10) 0.0087(10) 0.0046(10)
C11 0.0199(12) 0.0170(11) 0.0182(13) 0.0040(10) 0.0091(10) 0.0035(10)
C12 0.0235(13) 0.0127(11) 0.0275(14) 0.0084(10) 0.0128(11) 0.0012(10)
C13 0.0269(13) 0.0148(11) 0.0253(14) 0.0117(10) 0.0125(11) 0.0058(10)
C14 0.0223(13) 0.0242(13) 0.0256(14) 0.0051(11) 0.0062(11) -0.0006(11)
C15 0.0157(11) 0.0186(11) 0.0151(12) 0.0124(10) 0.0035(9) 0.0045(9)
C16 0.0125(11) 0.0184(11) 0.0152(12) 0.0101(10) 0.0014(9) 0.0005(9)
C17 0.0148(12) 0.0197(12) 0.0193(12) 0.0125(10) 0.0037(10) 0.0038(9)
C18 0.0223(13) 0.0196(12) 0.0176(12) 0.0120(10) 0.0038(10) 0.0027(10)
C19 0.0147(12) 0.0240(12) 0.0221(13) 0.0128(11) 0.0000(10) -0.0042(10)
C20 0.0149(12) 0.0268(13) 0.0214(13) 0.0145(11) 0.0050(10) 0.0052(10)
C21 0.0257(14) 0.0204(12) 0.0234(14) 0.0077(11) 0.0014(11) 0.0004(11)
O1T 0.0145(8) 0.0168(8) 0.0208(9) 0.0068(7) 0.0049(7) 0.0040(6)
C2T 0.0222(13) 0.0219(12) 0.0233(14) 0.0008(11) 0.0102(11) 0.0013(10)
C3T 0.0264(13) 0.0191(12) 0.0189(13) 0.0088(10) 0.0043(10) 0.0008(10)
C4T 0.0210(13) 0.0234(13) 0.0304(15) 0.0104(12) 0.0013(11) 0.0031(11)
C5T 0.0170(13) 0.0233(13) 0.0329(15) 0.0078(12) 0.0048(11) 0.0088(10)
C1E 0.0225(13) 0.0219(12) 0.0233(13) 0.0128(11) 0.0068(10) 0.0080(10)
C2E 0.0248(14) 0.0433(16) 0.0401(16) 0.0303(14) 0.0146(12) 0.0127(12)

loop_
_atom_type_symbol
_atom_type_description
_atom_type_scat_dispersion_real
_atom_type_scat_dispersion_imag
_atom_type_scat_source
C C 0.0033 0.0016 'International Tables Vol C Tables 4.2.6.8 and 6.1.1.4'
H H 0.0000 0.0000 'International Tables Vol C Tables 4.2.6.8 and 6.1.1.4'
O O 0.0106 0.0060 'International Tables Vol C Tables 4.2.6.8 and 6.1.1.4'
Zn Zn 0.2839 1.4301 'International Tables Vol C Tables 4.2.6.8 and 6.1.1.4'

loop_
_geom_angle_atom_site_label_1
_geom_angle_atom_site_label_2
_geom_angle_atom_site_label_3
_geom_angle
_geom_angle_site_symmetry_1
_geom_angle_site_symmetry_3
C1E Zn1 O7A 121.72(8) . .
C1E Zn1 O7B 121.89(8) . 2_676
O7A Zn1 O7B 108.43(6) . 2_676
C1E Zn1 O1T 114.44(8) . .
O7A Zn1 O1T 91.57(6) . .
O7B Zn1 O1T 89.85(6) 2_676 .
C7 O7A Zn1 122.58(13) . .
C7 O7B Zn1 140.55(15) . 2_676
C6 C1 C2 120.81(19) . .
C6 C1 C7 118.98(19) . .
C2 C1 C7 120.2(2) . .
C3 C2 C1 118.4(2) . .
C3 C2 C8 119.2(2) . .
C1 C2 C8 122.42(19) . .
C4 C3 C2 121.2(2) . .
C4 C3 H3 119.4 . .
C2 C3 H3 119.4 . .
C3 C4 C5 120.3(2) . .
C3 C4 H4 119.8 . .
C5 C4 H4 119.8 . .
C4 C5 C6 120.5(2) . .
C4 C5 H5 119.8 . .
C6 C5 H5 119.8 . .
C5 C6 C1 118.8(2) . .
C5 C6 C15 118.5(2) . .
C1 C6 C15 122.52(19) . .
O7B C7 O7A 125.6(2) . .
O7B C7 C1 116.96(19) . .
O7A C7 C1 117.36(18) . .
C9 C8 C13 118.0(2) . .
C9 C8 C2 122.62(19) . .
C13 C8 C2 119.4(2) . .
C10 C9 C8 120.9(2) . .
C10 C9 H9 119.6 . .
C8 C9 H9 119.6 . .
C9 C10 C11 121.3(2) . .
C9 C10 H10 119.4 . .
C11 C10 H10 119.4 . .
C12 C11 C10 117.8(2) . .
C12 C11 C14 120.7(2) . .
C10 C11 C14 121.5(2) . .
C13 C12 C11 121.8(2) . .
C13 C12 H12 119.1 . .
C11 C12 H12 119.1 . .
C12 C13 C8 120.3(2) . .
C12 C13 H13 119.8 . .
C8 C13 H13 119.8 . .
C11 C14 H14A 109.5 . .
C11 C14 H14B 109.5 . .
H14A C14 H14B 109.5 . .
C11 C14 H14C 109.5 . .
H14A C14 H14C 109.5 . .
H14B C14 H14C 109.5 . .
C20 C15 C16 117.6(2) . .
C20 C15 C6 121.1(2) . .
C16 C15 C6 121.1(2) . .
C17 C16 C15 121.2(2) . .
C17 C16 H16 119.4 . .
C15 C16 H16 119.4 . .
C16 C17 C18 121.3(2) . .
C16 C17 H17 119.3 . .
C18 C17 H17 119.3 . .
C17 C18 C19 117.5(2) . .
C17 C18 C21 121.2(2) . .
C19 C18 C21 121.3(2) . .
C20 C19 C18 121.7(2) . .
C20 C19 H19 119.2 . .
C18 C19 H19 119.2 . .
C19 C20 C15 120.7(2) . .
C19 C20 H20 119.6 . .
C15 C20 H20 119.6 . .
C18 C21 H21A 109.5 . .
C18 C21 H21B 109.5 . .
H21A C21 H21B 109.5 . .
C18 C21 H21C 109.5 . .
H21A C21 H21C 109.5 . .
H21B C21 H21C 109.5 . .
C5T O1T C2T 106.01(17) . .
C5T O1T Zn1 117.45(13) . .
C2T O1T Zn1 115.20(13) . .
O1T C2T C3T 105.71(18) . .
O1T C2T H2T1 110.6 . .
C3T C2T H2T1 110.6 . .
O1T C2T H2T2 110.6 . .
C3T C2T H2T2 110.6 . .
H2T1 C2T H2T2 108.7 . .
C2T C3T C4T 105.06(19) . .
C2T C3T H3T1 110.7 . .
C4T C3T H3T1 110.7 . .
C2T C3T H3T2 110.7 . .
C4T C3T H3T2 110.7 . .
H3T1 C3T H3T2 108.8 . .
C5T C4T C3T 104.23(19) . .
C5T C4T H4T1 110.9 . .
C3T C4T H4T1 110.9 . .
C5T C4T H4T2 110.9 . .
C3T C4T H4T2 110.9 . .
H4T1 C4T H4T2 108.9 . .
O1T C5T C4T 105.03(18) . .
O1T C5T H5T1 110.7 . .
C4T C5T H5T1 110.7 . .
O1T C5T H5T2 110.7 . .
C4T C5T H5T2 110.7 . .
H5T1 C5T H5T2 108.8 . .
C2E C1E Zn1 113.91(16) . .
C2E C1E H1E1 108.8 . .
Zn1 C1E H1E1 108.8 . .
C2E C1E H1E2 108.8 . .
Zn1 C1E H1E2 108.8 . .
H1E1 C1E H1E2 107.7 . .
C1E C2E H2E1 109.5 . .
C1E C2E H2E2 109.5 . .
H2E1 C2E H2E2 109.5 . .
C1E C2E H2E3 109.5 . .
H2E1 C2E H2E3 109.5 . .
H2E2 C2E H2E3 109.5 . .

loop_
_geom_bond_atom_site_label_1
_geom_bond_atom_site_label_2
_geom_bond_distance
_geom_bond_site_symmetry_2
Zn1 C1E 1.970(2) .
Zn1 O7A 1.9883(14) .
Zn1 O7B 1.9984(15) 2_676
Zn1 O1T 2.1078(15) .
O7A C7 1.256(3) .
O7B C7 1.255(3) .
O7B Zn1 1.9983(15) 2_676
C1 C6 1.403(3) .
C1 C2 1.407(3) .
C1 C7 1.511(3) .
C2 C3 1.392(3) .
C2 C8 1.489(3) .
C3 C4 1.377(3) .
C3 H3 0.9500 .
C4 C5 1.384(3) .
C4 H4 0.9500 .
C5 C6 1.395(3) .
C5 H5 0.9500 .
C6 C15 1.500(3) .
C8 C9 1.394(3) .
C8 C13 1.404(3) .
C9 C10 1.383(3) .
C9 H9 0.9500 .
C10 C11 1.390(3) .
C10 H10 0.9500 .
C11 C12 1.389(3) .
C11 C14 1.509(3) .
C12 C13 1.380(3) .
C12 H12 0.9500 .
C13 H13 0.9500 .
C14 H14A 0.9800 .
C14 H14B 0.9800 .
C14 H14C 0.9800 .
C15 C20 1.394(3) .
C15 C16 1.396(3) .
C16 C17 1.384(3) .
C16 H16 0.9500 .
C17 C18 1.386(3) .
C17 H17 0.9500 .
C18 C19 1.394(3) .
C18 C21 1.505(3) .
C19 C20 1.384(3) .
C19 H19 0.9500 .
C20 H20 0.9500 .
C21 H21A 0.9800 .
C21 H21B 0.9800 .
C21 H21C 0.9800 .
O1T C5T 1.443(3) .
O1T C2T 1.447(3) .
C2T C3T 1.520(3) .
C2T H2T1 0.9900 .
C2T H2T2 0.9900 .
C3T C4T 1.535(3) .
C3T H3T1 0.9900 .
C3T H3T2 0.9900 .
C4T C5T 1.511(3) .
C4T H4T1 0.9900 .
C4T H4T2 0.9900 .
C5T H5T1 0.9900 .
C5T H5T2 0.9900 .
C1E C2E 1.528(3) .
C1E H1E1 0.9900 .
C1E H1E2 0.9900 .
C2E H2E1 0.9800 .
C2E H2E2 0.9800 .
C2E H2E3 0.9800 .
